data_4134740
loop_
_publ_author_name
'Gonzalez-Rodriguez, Edgar'
'Abdo, Miguel A.'
'Dos Passos Gomes, Gabriel'
'Ayad, Suliman'
'White, Frankie D.'
'Tsvetkov, Nikolay P.'
'Hanson, Kenneth'
'Alabugin, Igor V.'

_publ_section_title
;
 Twofold \p-Extension of Polyarenes via Double and Triple Radical Alkyne
 <i>peri</i>-Annulations: Radical Cascades Converging on the Same Aromatic
 Core.
;
_journal_name_full 'Journal of the American Chemical Society'
_journal_paper_doi 10.1021/jacs.0c01856
_journal_year 2020
_chemical_formula_moiety 'C56 H54'
_chemical_formula_sum 'C56 H54'
_chemical_formula_weight 726.99
_space_group_crystal_system orthorhombic
_space_group_IT_number 29
_space_group_name_Hall 'P 2c -2ac'
_space_group_name_H-M_alt 'P c a 21'
_atom_sites_solution_hydrogens geom
_atom_sites_solution_primary dual
_audit_creation_date 2020-01-17
_audit_creation_method
;
Olex2 1.3-ac4
(compiled 2019.10.09 svn.r3662 for Rigaku Oxford Diffraction, GUI svn.r5959)
;
_cell_angle_alpha 90
_cell_angle_beta 90
_cell_angle_gamma 90
_cell_formula_units_Z 4
_cell_length_a 28.313(2)
_cell_length_b 18.0423(9)
_cell_length_c 8.0929(4)
_cell_measurement_reflns_used 4214
_cell_measurement_temperature 150.00(10)
_cell_measurement_theta_max 73.7780
_cell_measurement_theta_min 2.4580
_cell_volume 4134.1(4)
_computing_cell_refinement 'CrysAlisPro 1.171.40.68a (Rigaku OD, 2019)'
_computing_data_collection 'CrysAlisPro 1.171.40.68a (Rigaku OD, 2019)'
_computing_data_reduction 'CrysAlisPro 1.171.40.68a (Rigaku OD, 2019)'
_computing_molecular_graphics 'Olex2 1.3-ac4 (Dolomanov et al., 2009)'
_computing_publication_material 'Olex2 1.3-ac4 (Dolomanov et al., 2009)'
_computing_structure_refinement 'ShelXL 2014/7 (Sheldrick, 2015)'
_computing_structure_solution 'SHELXT 2014/4 (Sheldrick, 2014)'
_diffrn_ambient_environment N~2~
_diffrn_ambient_temperature 150.00(10)
_diffrn_detector 'Hybrid Pixel Array Detector'
_diffrn_detector_area_resol_mean 10.0000
_diffrn_detector_type HyPix
_diffrn_measured_fraction_theta_full 0.997
_diffrn_measured_fraction_theta_max 0.965
_diffrn_measurement_details
;
List of Runs (angles in degrees, time in seconds):

  # Type    Start    End  Width  t~exp~   \w     \q     \k     \f   Frames
--------------------------------------------------------------------------
  1  \w    -20.00  75.00   0.50   14.00    --   46.95 -89.00-134.00  190
  2  \w     45.00  71.00   0.50   33.00    --  107.75 -61.00-120.00   52
  3  \w     47.00 104.00   0.50   33.00    --  107.75 -94.00-180.00  114
  4  \w     65.00 106.00   0.50   33.00    --  107.75 -77.00 -60.00   82
  5  \w     71.00 103.00   0.50   33.00    --  107.75 -77.00   0.00   64
  6  \w     79.00 105.00   0.50   33.00    --  107.75 -77.00  30.00   52
  7  \w     35.00  71.00   0.50   33.00    --  107.75 -61.00  60.00   72
  8  \w     41.00  69.00   0.50   33.00    --  107.75 -61.00  90.00   56
  9  \w     39.00  71.00   0.50   33.00    --  107.75 -77.00 150.00   64
 10  \w     40.00  71.00   0.50   33.00    --  107.75 -61.00 120.00   62
 11  \w     43.00  69.00   0.50   33.00    --  107.75 -77.00 120.00   52
 12  \w     40.00  65.00   0.50   33.00    --  107.75 -61.00  30.00   50
 13  \w    102.00 162.00   0.50   33.00    --  107.75  89.00 -18.00  120
 14  \w    139.00 175.00   0.50   33.00    --  107.75 125.00  60.00   72
 15  \w     98.00 168.00   0.50   33.00    --  107.75 125.00 150.00  140
 16  \w     98.00 136.00   0.50   33.00    --  107.75 125.00  60.00   76
 17  \w    -50.00 -23.00   0.50   33.00    --  -86.25  45.00-180.00   54
 18  \w    -75.00  26.00   0.50   14.00    --  -46.95  89.00 -18.00  202
 19  \w    -70.00 -45.00   0.50   33.00    --  -86.25  89.00 -18.00   50
 20  \w   -143.00-118.00   0.50   33.00    --  -86.25 -89.00-134.00   50
 21  \w   -117.00 -78.00   0.50   14.00    --  -46.95-125.00  30.00   78
 22  \w   -117.00 -73.00   0.50   14.00    --  -46.95-125.00  90.00   88
;
_diffrn_measurement_device 'four-circle diffractometer'
_diffrn_measurement_device_type 'XtaLAB Synergy, Dualflex, HyPix'
_diffrn_measurement_method '\w scans'
_diffrn_orient_matrix_type 'CrysAlisPro convention (1999,Acta A55,543-557)'
_diffrn_orient_matrix_UB_11 0.0129481000
_diffrn_orient_matrix_UB_12 0.0593557000
_diffrn_orient_matrix_UB_13 -0.1292028000
_diffrn_orient_matrix_UB_21 -0.0470296000
_diffrn_orient_matrix_UB_22 -0.0142839000
_diffrn_orient_matrix_UB_23 -0.0902725000
_diffrn_orient_matrix_UB_31 -0.0240758000
_diffrn_orient_matrix_UB_32 0.0596677000
_diffrn_orient_matrix_UB_33 0.1068643000
_diffrn_radiation_monochromator mirror
_diffrn_radiation_probe x-ray
_diffrn_radiation_type 'Cu K\a'
_diffrn_radiation_wavelength 1.54184
_diffrn_reflns_av_R_equivalents 0.0662
_diffrn_reflns_av_unetI/netI 0.0627
_diffrn_reflns_Laue_measured_fraction_full 0.997
_diffrn_reflns_Laue_measured_fraction_max 0.965
_diffrn_reflns_limit_h_max 35
_diffrn_reflns_limit_h_min -36
_diffrn_reflns_limit_k_max 22
_diffrn_reflns_limit_k_min -21
_diffrn_reflns_limit_l_max 9
_diffrn_reflns_limit_l_min -9
_diffrn_reflns_number 23739
_diffrn_reflns_point_group_measured_fraction_full 0.809
_diffrn_reflns_point_group_measured_fraction_max 0.770
_diffrn_reflns_theta_full 67.684
_diffrn_reflns_theta_max 78.854
_diffrn_reflns_theta_min 2.904
_diffrn_source 'micro-focus sealed X-ray tube'
_diffrn_source_type 'PhotonJet (Cu) X-ray Source'
_exptl_absorpt_coefficient_mu 0.491
_exptl_absorpt_correction_T_max 1.000
_exptl_absorpt_correction_T_min 0.650
_exptl_absorpt_correction_type gaussian
_exptl_absorpt_process_details
;
CrysAlisPro 1.171.40.68a (Rigaku Oxford Diffraction, 2019)
Numerical absorption correction based on gaussian integration over
			a multifaceted crystal model
Empirical absorption correction using spherical harmonics,
 implemented in SCALE3 ABSPACK scaling algorithm.
;
_exptl_crystal_colour 'clear yellowish colourless'
_exptl_crystal_colour_lustre clear
_exptl_crystal_colour_modifier yellowish
_exptl_crystal_colour_primary colourless
_exptl_crystal_density_diffrn 1.168
_exptl_crystal_description needle
_exptl_crystal_F_000 1560
_exptl_crystal_size_max 0.234
_exptl_crystal_size_mid 0.026
_exptl_crystal_size_min 0.024
_refine_diff_density_max 0.637
_refine_diff_density_min -0.388
_refine_diff_density_rms 0.124
_refine_ls_abs_structure_details
;
 Flack x determined using 1249 quotients [(I+)-(I-)]/[(I+)+(I-)]
 (Parsons, Flack and Wagner, Acta Cryst. B69 (2013) 249-259).
;
_refine_ls_abs_structure_Flack -0.1(10)
_refine_ls_extinction_method none
_refine_ls_goodness_of_fit_ref 1.465
_refine_ls_hydrogen_treatment constr
_refine_ls_matrix_type full
_refine_ls_number_parameters 517
_refine_ls_number_reflns 6876
_refine_ls_number_restraints 1
_refine_ls_restrained_S_all 1.465
_refine_ls_R_factor_all 0.1530
_refine_ls_R_factor_gt 0.1389
_refine_ls_shift/su_max 0.000
_refine_ls_shift/su_mean 0.000
_refine_ls_structure_factor_coef Fsqd
_refine_ls_weighting_details 'w=1/[\s^2^(Fo^2^)+(0.2000P)^2^] where P=(Fo^2^+2Fc^2^)/3'
_refine_ls_weighting_scheme calc
_refine_ls_wR_factor_gt 0.3553
_refine_ls_wR_factor_ref 0.3662
_reflns_Friedel_coverage 0.485
_reflns_Friedel_fraction_full 0.589
_reflns_Friedel_fraction_max 0.543
_reflns_number_gt 5747
_reflns_number_total 6876
_reflns_threshold_expression 'I > 2\s(I)'
_cod_data_source_file 10_double_periannulations.cif
_cod_data_source_block 20200115-1
_cod_original_cell_volume 4134.2(4)
_cod_database_code 4134740
_shelx_shelxl_version_number 2014/7
_chemical_oxdiff_formula C56H54
_chemical_oxdiff_usercomment '150 K '
_shelx_space_group_comment
;
The symmetry employed for this shelxl refinement is uniquely defined
by the following loop, which should always be used as a source of
symmetry information in preference to the above space-group names.
They are only intended as comments.
;
_reflns_odcompleteness_completeness 99.16
_reflns_odcompleteness_iscentric 1
_reflns_odcompleteness_theta 74.33
_olex2_refinement_description
;
1. Fixed Uiso
 At 1.2 times of:
  All C(H) groups
 At 1.5 times of:
  All C(H,H,H) groups
2.a Aromatic/amide H refined with riding coordinates:
 C6(H6), C7(H7), C10(H10), C13(H13), C14(H14), C16(H16), C22(H22), C27(H27),
 C28(H28), C32(H32), C33(H33), C34(H34), C38(H38), C39(H39), C45(H45), C49(H49),
  C50(H50), C52(H52)
2.b Idealised Me refined as rotating group:
 C2(H2A,H2B,H2C), C3(H3A,H3B,H3C), C4(H4A,H4B,H4C), C18(H18A,H18B,H18C),
 C19(H19A,H19B,H19C), C20(H20A,H20B,H20C), C42(H42A,H42B,H42C), C43(H43A,H43B,
 H43C), C44(H44A,H44B,H44C), C54(H54A,H54B,H54C), C55(H55A,H55B,H55C), C56(H56A,
 H56B,H56C)
;
_olex2_submission_special_instructions 'No special instructions were received'
_oxdiff_exptl_absorpt_empirical_details
;
Empirical correction (ABSPACK) includes:
- Absorption correction using spherical harmonics
- Frame scaling
;
_oxdiff_exptl_absorpt_empirical_full_max 1.557
_oxdiff_exptl_absorpt_empirical_full_min 0.700

loop_
_space_group_symop_operation_xyz
'x, y, z'
'-x, -y, z+1/2'
'x+1/2, -y, z'
'-x+1/2, y, z+1/2'

loop_
_atom_site_label
_atom_site_type_symbol
_atom_site_fract_x
_atom_site_fract_y
_atom_site_fract_z
_atom_site_U_iso_or_equiv
_atom_site_adp_type
_atom_site_occupancy
_atom_site_site_symmetry_order
_atom_site_calc_flag
_atom_site_refinement_flags_posn
_atom_site_refinement_flags_adp
_atom_site_refinement_flags_occupancy
_atom_site_disorder_assembly
_atom_site_disorder_group
C1 C -0.3384(4) -0.0528(5) -1.2316(14) 0.056(2) Uani 1 1 d . . . . .
C2 C -0.3508(6) 0.0231(6) -1.150(2) 0.090(4) Uani 1 1 d . . . . .
H2A H -0.3299 0.0319 -1.0587 0.135 Uiso 1 1 calc R U . . .
H2B H -0.3828 0.0221 -1.1116 0.135 Uiso 1 1 calc R U . . .
H2C H -0.3471 0.0620 -1.2301 0.135 Uiso 1 1 calc R U . . .
C3 C -0.2914(6) -0.0477(8) -1.313(2) 0.093(5) Uani 1 1 d . . . . .
H3A H -0.2821 -0.0958 -1.3517 0.139 Uiso 1 1 calc R U . . .
H3B H -0.2685 -0.0301 -1.2341 0.139 Uiso 1 1 calc R U . . .
H3C H -0.2931 -0.0139 -1.4039 0.139 Uiso 1 1 calc R U . . .
C4 C -0.3768(6) -0.0643(7) -1.361(2) 0.093(5) Uani 1 1 d . . . . .
H4A H -0.4073 -0.0569 -1.3115 0.139 Uiso 1 1 calc R U . . .
H4B H -0.3748 -0.1137 -1.4043 0.139 Uiso 1 1 calc R U . . .
H4C H -0.3726 -0.0293 -1.4494 0.139 Uiso 1 1 calc R U . . .
C5 C -0.3385(3) -0.1128(4) -1.1002(13) 0.049(2) Uani 1 1 d . . . . .
C6 C -0.3180(4) -0.1031(5) -0.9456(13) 0.056(2) Uani 1 1 d . . . . .
H6 H -0.3038 -0.0579 -0.9212 0.067 Uiso 1 1 calc R U . . .
C7 C -0.3181(4) -0.1583(4) -0.8267(13) 0.056(3) Uani 1 1 d . . . . .
H7 H -0.3044 -0.1492 -0.7242 0.067 Uiso 1 1 calc R U . . .
C8 C -0.3388(3) -0.2285(4) -0.8587(11) 0.0370(17) Uani 1 1 d . . . . .
C9 C -0.3592(3) -0.2380(4) -1.0145(10) 0.0365(16) Uani 1 1 d . . . . .
C10 C -0.3575(3) -0.1817(4) -1.1317(11) 0.0414(18) Uani 1 1 d . . . . .
H10 H -0.3697 -0.1910 -1.2363 0.050 Uiso 1 1 calc R U . . .
C11 C -0.3875(3) -0.3075(4) -1.0450(10) 0.0378(17) Uani 1 1 d . . . . .
C12 C -0.3901(3) -0.3636(4) -0.9217(10) 0.0382(17) Uani 1 1 d . . . . .
C13 C -0.4238(4) -0.4166(4) -0.9441(11) 0.048(2) Uani 1 1 d . . . . .
H13 H -0.4279 -0.4525 -0.8629 0.058 Uiso 1 1 calc R U . . .
C14 C -0.4524(4) -0.4190(5) -1.0843(12) 0.056(3) Uani 1 1 d . . . . .
H14 H -0.4750 -0.4563 -1.0927 0.068 Uiso 1 1 calc R U . . .
C15 C -0.4486(3) -0.3676(4) -1.2125(11) 0.0447(19) Uani 1 1 d . . . . .
C16 C -0.4163(3) -0.3105(4) -1.1862(10) 0.0383(17) Uani 1 1 d . . . . .
H16 H -0.4138 -0.2731 -1.2647 0.046 Uiso 1 1 calc R U . . .
C17 C -0.4791(4) -0.3709(4) -1.3665(11) 0.048(2) Uani 1 1 d . . . . .
C18 C -0.5307(5) -0.3716(7) -1.3270(15) 0.074(3) Uani 1 1 d . . . . .
H18A H -0.5386 -0.3283 -1.2639 0.111 Uiso 1 1 calc R U . . .
H18B H -0.5381 -0.4152 -1.2640 0.111 Uiso 1 1 calc R U . . .
H18C H -0.5486 -0.3718 -1.4279 0.111 Uiso 1 1 calc R U . . .
C19 C -0.4638(5) -0.4450(6) -1.4597(14) 0.063(3) Uani 1 1 d . . . . .
H19A H -0.4747 -0.4872 -1.3982 0.095 Uiso 1 1 calc R U . . .
H19B H -0.4300 -0.4468 -1.4686 0.095 Uiso 1 1 calc R U . . .
H19C H -0.4775 -0.4457 -1.5681 0.095 Uiso 1 1 calc R U . . .
C20 C -0.4661(5) -0.3121(6) -1.4942(15) 0.077(4) Uani 1 1 d . . . . .
H20A H -0.4347 -0.3211 -1.5343 0.115 Uiso 1 1 calc R U . . .
H20B H -0.4674 -0.2639 -1.4439 0.115 Uiso 1 1 calc R U . . .
H20C H -0.4880 -0.3141 -1.5846 0.115 Uiso 1 1 calc R U . . .
C21 C -0.3373(3) -0.2891(4) -0.7340(10) 0.0336(15) Uani 1 1 d . . . . .
C22 C -0.3155(3) -0.2804(4) -0.5830(10) 0.0349(16) Uani 1 1 d . . . . .
H22 H -0.3019 -0.2348 -0.5584 0.042 Uiso 1 1 calc R U . . .
C23 C -0.3127(3) -0.3359(4) -0.4668(9) 0.0305(14) Uani 1 1 d . . . . .
C24 C -0.3318(3) -0.4079(4) -0.5070(10) 0.0351(16) Uani 1 1 d . . . . .
C25 C -0.3527(3) -0.4187(4) -0.6667(10) 0.0360(16) Uani 1 1 d . . . . .
C26 C -0.3594(3) -0.3585(4) -0.7746(9) 0.0347(16) Uani 1 1 d . . . . .
C27 C -0.3625(3) -0.4946(4) -0.7059(10) 0.0380(17) Uani 1 1 d . . . . .
H27 H -0.3699 -0.5067 -0.8146 0.046 Uiso 1 1 calc R U . . .
C28 C -0.3615(3) -0.5502(4) -0.5903(9) 0.0370(16) Uani 1 1 d . . . . .
H28 H -0.3679 -0.5987 -0.6226 0.044 Uiso 1 1 calc R U . . .
C29 C -0.3507(3) -0.5348(4) -0.4208(9) 0.0354(16) Uani 1 1 d . . . . .
C30 C -0.3293(3) -0.4657(4) -0.3879(9) 0.0317(15) Uani 1 1 d . . . . .
C31 C -0.3069(3) -0.4535(4) -0.2329(9) 0.0336(15) Uani 1 1 d . . . . .
C32 C -0.2868(3) -0.3811(4) -0.1994(11) 0.0398(17) Uani 1 1 d . . . . .
H32 H -0.2715 -0.3727 -0.0995 0.048 Uiso 1 1 calc R U . . .
C33 C -0.2900(3) -0.3260(4) -0.3108(10) 0.0359(16) Uani 1 1 d . . . . .
H33 H -0.2771 -0.2800 -0.2855 0.043 Uiso 1 1 calc R U . . .
C34 C -0.3033(3) -0.5115(4) -0.1222(11) 0.0417(17) Uani 1 1 d . . . . .
H34 H -0.2842 -0.5059 -0.0295 0.050 Uiso 1 1 calc R U . . .
C35 C -0.3274(3) -0.5783(4) -0.1448(10) 0.0346(15) Uani 1 1 d . . . . .
C36 C -0.3545(3) -0.5886(3) -0.2892(9) 0.0307(14) Uani 1 1 d . . . . .
C37 C -0.3892(3) -0.6503(4) -0.2931(9) 0.0351(16) Uani 1 1 d . . . . .
C38 C -0.4270(3) -0.6529(4) -0.4047(10) 0.0389(17) Uani 1 1 d . . . . .
H38 H -0.4314 -0.6133 -0.4765 0.047 Uiso 1 1 calc R U . . .
C39 C -0.4579(3) -0.7116(4) -0.4126(11) 0.0445(19) Uani 1 1 d . . . . .
H39 H -0.4827 -0.7105 -0.4881 0.053 Uiso 1 1 calc R U . . .
C40 C -0.4526(3) -0.7738(4) -0.3076(11) 0.0409(18) Uani 1 1 d . . . . .
C41 C -0.4849(3) -0.8398(4) -0.3342(14) 0.049(2) Uani 1 1 d . . . . .
C42 C -0.4820(5) -0.8886(6) -0.1749(19) 0.078(4) Uani 1 1 d . . . . .
H42A H -0.4908 -0.8594 -0.0806 0.117 Uiso 1 1 calc R U . . .
H42B H -0.4503 -0.9064 -0.1611 0.117 Uiso 1 1 calc R U . . .
H42C H -0.5031 -0.9299 -0.1853 0.117 Uiso 1 1 calc R U . . .
C43 C -0.5355(5) -0.8182(6) -0.341(2) 0.088(5) Uani 1 1 d . . . . .
H43A H -0.5410 -0.7881 -0.4366 0.132 Uiso 1 1 calc R U . . .
H43B H -0.5435 -0.7907 -0.2432 0.132 Uiso 1 1 calc R U . . .
H43C H -0.5547 -0.8620 -0.3469 0.132 Uiso 1 1 calc R U . . .
C44 C -0.4697(7) -0.8826(9) -0.479(3) 0.116(7) Uani 1 1 d . . . . .
H44A H -0.4548 -0.9276 -0.4436 0.174 Uiso 1 1 calc R U . . .
H44B H -0.4477 -0.8539 -0.5429 0.174 Uiso 1 1 calc R U . . .
H44C H -0.4967 -0.8944 -0.5460 0.174 Uiso 1 1 calc R U . . .
C45 C -0.4168(3) -0.7692(4) -0.1922(10) 0.0367(16) Uani 1 1 d . . . . .
H45 H -0.4135 -0.8086 -0.1190 0.044 Uiso 1 1 calc R U . . .
C46 C -0.3847(3) -0.7092(3) -0.1760(9) 0.0326(15) Uani 1 1 d . . . . .
C47 C -0.3506(3) -0.7035(4) -0.0441(10) 0.0366(16) Uani 1 1 d . . . . .
C48 C -0.3233(3) -0.6398(4) -0.0238(9) 0.0322(15) Uani 1 1 d . . . . .
C49 C -0.2913(3) -0.6363(4) 0.1056(11) 0.0443(19) Uani 1 1 d . . . . .
H49 H -0.2725 -0.5945 0.1182 0.053 Uiso 1 1 calc R U . . .
C50 C -0.2871(3) -0.6944(4) 0.2163(10) 0.0428(18) Uani 1 1 d . . . . .
H50 H -0.2654 -0.6908 0.3022 0.051 Uiso 1 1 calc R U . . .
C51 C -0.3146(3) -0.7580(4) 0.2020(10) 0.0378(16) Uani 1 1 d . . . . .
C52 C -0.3455(3) -0.7620(4) 0.0741(10) 0.0372(16) Uani 1 1 d . . . . .
H52 H -0.3640 -0.8042 0.0629 0.045 Uiso 1 1 calc R U . . .
C53 C -0.3101(3) -0.8196(5) 0.3358(11) 0.0457(19) Uani 1 1 d . . . . .
C54 C -0.2597(4) -0.8458(6) 0.3481(12) 0.063(3) Uani 1 1 d . . . . .
H54A H -0.2582 -0.8890 0.4171 0.094 Uiso 1 1 calc R U . . .
H54B H -0.2405 -0.8073 0.3952 0.094 Uiso 1 1 calc R U . . .
H54C H -0.2481 -0.8578 0.2398 0.094 Uiso 1 1 calc R U . . .
C55 C -0.3284(4) -0.7888(6) 0.4976(12) 0.056(2) Uani 1 1 d . . . . .
H55A H -0.3319 -0.8283 0.5759 0.083 Uiso 1 1 calc R U . . .
H55B H -0.3585 -0.7655 0.4797 0.083 Uiso 1 1 calc R U . . .
H55C H -0.3064 -0.7529 0.5398 0.083 Uiso 1 1 calc R U . . .
C56 C -0.3402(5) -0.8864(5) 0.2924(15) 0.070(3) Uani 1 1 d . . . . .
H56A H -0.3713 -0.8703 0.2617 0.105 Uiso 1 1 calc R U . . .
H56B H -0.3423 -0.9187 0.3864 0.105 Uiso 1 1 calc R U . . .
H56C H -0.3261 -0.9126 0.2017 0.105 Uiso 1 1 calc R U . . .

loop_
_atom_site_aniso_label
_atom_site_aniso_U_11
_atom_site_aniso_U_22
_atom_site_aniso_U_33
_atom_site_aniso_U_23
_atom_site_aniso_U_13
_atom_site_aniso_U_12
C1 0.071(6) 0.043(4) 0.053(6) 0.016(4) -0.005(5) 0.000(4)
C2 0.147(13) 0.045(5) 0.078(9) 0.011(5) -0.002(9) 0.034(6)
C3 0.122(11) 0.082(7) 0.074(9) 0.036(7) 0.042(9) 0.023(7)
C4 0.139(13) 0.059(6) 0.080(10) 0.028(6) -0.047(9) -0.032(7)
C5 0.059(5) 0.032(3) 0.054(6) 0.004(4) -0.011(4) -0.008(3)
C6 0.075(6) 0.044(4) 0.048(6) 0.015(4) -0.014(5) -0.019(4)
C7 0.088(7) 0.031(3) 0.049(5) 0.003(4) -0.025(5) -0.020(4)
C8 0.048(4) 0.024(3) 0.040(4) 0.004(3) 0.006(3) -0.002(3)
C9 0.053(4) 0.028(3) 0.028(4) -0.003(3) 0.006(3) 0.000(3)
C10 0.057(5) 0.030(3) 0.037(4) 0.005(3) 0.008(4) -0.006(3)
C11 0.062(5) 0.023(3) 0.028(4) 0.000(3) 0.004(3) -0.001(3)
C12 0.057(5) 0.030(3) 0.028(4) 0.008(3) 0.000(3) -0.001(3)
C13 0.075(6) 0.030(3) 0.039(4) 0.013(3) -0.017(4) -0.014(4)
C14 0.090(7) 0.039(4) 0.041(5) 0.000(4) -0.015(5) -0.015(4)
C15 0.071(6) 0.030(3) 0.033(4) 0.004(3) -0.008(4) 0.000(3)
C16 0.060(5) 0.031(3) 0.024(4) 0.000(3) -0.002(3) -0.002(3)
C17 0.077(6) 0.030(3) 0.038(5) 0.009(3) -0.022(4) -0.011(4)
C18 0.105(9) 0.079(7) 0.038(6) 0.016(5) -0.017(6) -0.015(6)
C19 0.090(8) 0.061(5) 0.039(5) -0.012(4) -0.017(5) 0.001(5)
C20 0.123(10) 0.055(5) 0.052(7) 0.022(5) -0.035(7) -0.013(6)
C21 0.044(4) 0.025(3) 0.032(4) 0.000(3) 0.001(3) 0.002(3)
C22 0.043(4) 0.027(3) 0.034(4) -0.004(3) 0.007(3) -0.006(3)
C23 0.038(4) 0.029(3) 0.024(3) -0.004(3) 0.004(3) -0.003(3)
C24 0.051(4) 0.029(3) 0.025(4) 0.012(3) -0.001(3) -0.008(3)
C25 0.054(4) 0.027(3) 0.027(4) -0.003(3) -0.003(3) 0.001(3)
C26 0.057(4) 0.024(3) 0.023(3) 0.000(2) 0.002(3) 0.001(3)
C27 0.065(5) 0.025(3) 0.024(4) 0.002(3) 0.000(3) -0.002(3)
C28 0.060(5) 0.028(3) 0.023(4) 0.005(3) 0.000(3) 0.000(3)
C29 0.054(4) 0.027(3) 0.025(4) -0.001(3) -0.004(3) 0.007(3)
C30 0.046(4) 0.026(3) 0.023(3) 0.005(3) 0.002(3) -0.001(3)
C31 0.049(4) 0.031(3) 0.021(3) -0.001(3) -0.002(3) -0.006(3)
C32 0.051(4) 0.032(3) 0.037(4) -0.005(3) -0.015(3) -0.001(3)
C33 0.051(4) 0.029(3) 0.027(4) 0.001(3) -0.005(3) -0.008(3)
C34 0.048(4) 0.048(4) 0.029(4) 0.002(3) 0.000(3) -0.007(3)
C35 0.046(4) 0.033(3) 0.025(4) 0.002(3) 0.002(3) -0.003(3)
C36 0.041(4) 0.026(3) 0.026(3) 0.005(3) 0.002(3) 0.005(3)
C37 0.056(4) 0.030(3) 0.019(3) 0.003(3) -0.003(3) 0.003(3)
C38 0.052(4) 0.031(3) 0.034(4) 0.004(3) -0.009(3) 0.001(3)
C39 0.065(5) 0.032(3) 0.037(4) 0.005(3) -0.018(4) 0.002(3)
C40 0.059(5) 0.030(3) 0.034(4) 0.005(3) -0.001(4) -0.006(3)
C41 0.053(5) 0.029(3) 0.066(6) 0.009(4) -0.016(4) -0.005(3)
C42 0.084(8) 0.053(5) 0.097(10) 0.045(6) -0.044(7) -0.021(5)
C43 0.076(7) 0.051(5) 0.137(15) 0.023(7) -0.037(9) -0.013(5)
C44 0.146(15) 0.086(9) 0.115(15) -0.050(10) 0.024(13) -0.026(9)
C45 0.042(4) 0.034(3) 0.034(4) 0.013(3) -0.001(3) 0.002(3)
C46 0.052(4) 0.024(3) 0.022(3) -0.002(2) 0.001(3) 0.005(3)
C47 0.046(4) 0.038(4) 0.026(4) 0.010(3) -0.002(3) 0.006(3)
C48 0.035(3) 0.031(3) 0.030(4) 0.000(3) 0.002(3) 0.000(3)
C49 0.058(5) 0.046(4) 0.029(4) 0.007(3) -0.010(3) -0.009(4)
C50 0.064(5) 0.047(4) 0.017(4) 0.002(3) 0.001(3) -0.003(4)
C51 0.051(4) 0.034(3) 0.029(4) 0.001(3) 0.004(3) -0.004(3)
C52 0.050(4) 0.031(3) 0.031(4) 0.001(3) -0.006(3) 0.006(3)
C53 0.061(5) 0.048(4) 0.027(4) 0.014(3) 0.007(4) 0.006(4)
C54 0.096(8) 0.069(5) 0.023(4) 0.018(4) 0.010(5) 0.022(5)
C55 0.070(6) 0.070(6) 0.027(4) 0.006(4) 0.009(4) 0.014(5)
C56 0.113(9) 0.045(4) 0.052(6) 0.027(4) -0.015(6) 0.000(5)

loop_
_atom_type_symbol
_atom_type_description
_atom_type_scat_dispersion_real
_atom_type_scat_dispersion_imag
_atom_type_scat_source
C C 0.0181 0.0091 'International Tables Vol C Tables 4.2.6.8 and 6.1.1.4'
H H 0.0000 0.0000 'International Tables Vol C Tables 4.2.6.8 and 6.1.1.4'

loop_
_exptl_crystal_face_index_h
_exptl_crystal_face_index_k
_exptl_crystal_face_index_l
_exptl_crystal_face_perp_dist
0 0 -1 0.1107
0 0 1 0.1227
1 0 0 0.0076
-1 0 0 0.0166
0 1 0 0.0132
0 -1 0 0.0132
-3 5 1 0.0442

loop_
_geom_angle_atom_site_label_1
_geom_angle_atom_site_label_2
_geom_angle_atom_site_label_3
_geom_angle
_geom_angle_site_symmetry_1
_geom_angle_site_symmetry_3
_geom_angle_publ_flag
C3 C1 C2 109.4(11) . . ?
C3 C1 C4 110.2(13) . . ?
C3 C1 C5 110.8(9) . . ?
C4 C1 C2 104.5(10) . . ?
C5 C1 C2 109.3(10) . . ?
C5 C1 C4 112.6(8) . . ?
C1 C2 H2A 109.5 . . ?
C1 C2 H2B 109.5 . . ?
C1 C2 H2C 109.5 . . ?
H2A C2 H2B 109.5 . . ?
H2A C2 H2C 109.5 . . ?
H2B C2 H2C 109.5 . . ?
C1 C3 H3A 109.5 . . ?
C1 C3 H3B 109.5 . . ?
C1 C3 H3C 109.5 . . ?
H3A C3 H3B 109.5 . . ?
H3A C3 H3C 109.5 . . ?
H3B C3 H3C 109.5 . . ?
C1 C4 H4A 109.5 . . ?
C1 C4 H4B 109.5 . . ?
C1 C4 H4C 109.5 . . ?
H4A C4 H4B 109.5 . . ?
H4A C4 H4C 109.5 . . ?
H4B C4 H4C 109.5 . . ?
C6 C5 C1 122.7(7) . . ?
C10 C5 C1 121.0(9) . . ?
C10 C5 C6 116.3(8) . . ?
C5 C6 H6 118.9 . . ?
C7 C6 C5 122.2(8) . . ?
C7 C6 H6 118.9 . . ?
C6 C7 H7 119.5 . . ?
C6 C7 C8 121.1(9) . . ?
C8 C7 H7 119.5 . . ?
C7 C8 C21 121.4(8) . . ?
C9 C8 C7 116.4(7) . . ?
C9 C8 C21 122.2(6) . . ?
C8 C9 C11 118.0(7) . . ?
C10 C9 C8 120.7(7) . . ?
C10 C9 C11 121.0(8) . . ?
C5 C10 C9 123.2(9) . . ?
C5 C10 H10 118.4 . . ?
C9 C10 H10 118.4 . . ?
C12 C11 C9 120.3(7) . . ?
C16 C11 C9 118.2(6) . . ?
C16 C11 C12 120.8(7) . . ?
C11 C12 C26 119.3(7) . . ?
C13 C12 C11 116.3(7) . . ?
C13 C12 C26 124.2(7) . . ?
C12 C13 H13 118.8 . . ?
C12 C13 C14 122.5(7) . . ?
C14 C13 H13 118.8 . . ?
C13 C14 H14 118.7 . . ?
C13 C14 C15 122.6(8) . . ?
C15 C14 H14 118.7 . . ?
C14 C15 C17 122.7(8) . . ?
C16 C15 C14 115.4(8) . . ?
C16 C15 C17 121.9(7) . . ?
C11 C16 H16 118.9 . . ?
C15 C16 C11 122.3(7) . . ?
C15 C16 H16 118.9 . . ?
C15 C17 C19 105.4(7) . . ?
C15 C17 C20 113.1(7) . . ?
C18 C17 C15 112.4(8) . . ?
C18 C17 C19 111.0(8) . . ?
C18 C17 C20 112.7(9) . . ?
C20 C17 C19 101.4(9) . . ?
C17 C18 H18A 109.5 . . ?
C17 C18 H18B 109.5 . . ?
C17 C18 H18C 109.5 . . ?
H18A C18 H18B 109.5 . . ?
H18A C18 H18C 109.5 . . ?
H18B C18 H18C 109.5 . . ?
C17 C19 H19A 109.5 . . ?
C17 C19 H19B 109.5 . . ?
C17 C19 H19C 109.5 . . ?
H19A C19 H19B 109.5 . . ?
H19A C19 H19C 109.5 . . ?
H19B C19 H19C 109.5 . . ?
C17 C20 H20A 109.5 . . ?
C17 C20 H20B 109.5 . . ?
C17 C20 H20C 109.5 . . ?
H20A C20 H20B 109.5 . . ?
H20A C20 H20C 109.5 . . ?
H20B C20 H20C 109.5 . . ?
C22 C21 C8 122.0(6) . . ?
C22 C21 C26 119.8(6) . . ?
C26 C21 C8 118.2(7) . . ?
C21 C22 H22 118.4 . . ?
C23 C22 C21 123.3(6) . . ?
C23 C22 H22 118.4 . . ?
C22 C23 C24 118.7(7) . . ?
C22 C23 C33 122.5(6) . . ?
C33 C23 C24 118.7(6) . . ?
C25 C24 C23 118.6(6) . . ?
C30 C24 C23 119.2(7) . . ?
C30 C24 C25 122.1(6) . . ?
C26 C25 C24 120.7(6) . . ?
C26 C25 C27 125.1(7) . . ?
C27 C25 C24 114.1(6) . . ?
C21 C26 C12 119.6(6) . . ?
C25 C26 C12 122.2(6) . . ?
C25 C26 C21 118.1(7) . . ?
C25 C27 H27 118.5 . . ?
C28 C27 C25 123.0(7) . . ?
C28 C27 H27 118.5 . . ?
C27 C28 H28 119.5 . . ?
C27 C28 C29 121.0(6) . . ?
C29 C28 H28 119.5 . . ?
C28 C29 C36 124.0(6) . . ?
C30 C29 C28 116.3(6) . . ?
C30 C29 C36 119.1(7) . . ?
C24 C30 C31 120.4(6) . . ?
C29 C30 C24 119.9(7) . . ?
C29 C30 C31 119.7(6) . . ?
C30 C31 C32 118.7(6) . . ?
C34 C31 C30 119.1(6) . . ?
C34 C31 C32 122.2(7) . . ?
C31 C32 H32 119.6 . . ?
C33 C32 C31 120.9(7) . . ?
C33 C32 H32 119.6 . . ?
C23 C33 H33 119.0 . . ?
C32 C33 C23 122.0(6) . . ?
C32 C33 H33 119.0 . . ?
C31 C34 H34 118.9 . . ?
C31 C34 C35 122.2(8) . . ?
C35 C34 H34 118.9 . . ?
C34 C35 C36 119.1(7) . . ?
C34 C35 C48 121.3(7) . . ?
C36 C35 C48 119.5(6) . . ?
C29 C36 C37 122.5(7) . . ?
C35 C36 C29 118.9(6) . . ?
C35 C36 C37 118.4(6) . . ?
C38 C37 C36 123.0(6) . . ?
C38 C37 C46 118.0(7) . . ?
C46 C37 C36 119.0(7) . . ?
C37 C38 H38 118.6 . . ?
C39 C38 C37 122.8(7) . . ?
C39 C38 H38 118.6 . . ?
C38 C39 H39 119.5 . . ?
C38 C39 C40 121.0(8) . . ?
C40 C39 H39 119.5 . . ?
C39 C40 C41 118.2(8) . . ?
C45 C40 C39 115.9(7) . . ?
C45 C40 C41 125.9(7) . . ?
C40 C41 C42 107.1(8) . . ?
C43 C41 C40 112.4(7) . . ?
C43 C41 C42 103.1(11) . . ?
C44 C41 C40 110.5(10) . . ?
C44 C41 C42 110.3(10) . . ?
C44 C41 C43 113.0(13) . . ?
C41 C42 H42A 109.5 . . ?
C41 C42 H42B 109.5 . . ?
C41 C42 H42C 109.5 . . ?
H42A C42 H42B 109.5 . . ?
H42A C42 H42C 109.5 . . ?
H42B C42 H42C 109.5 . . ?
C41 C43 H43A 109.5 . . ?
C41 C43 H43B 109.5 . . ?
C41 C43 H43C 109.5 . . ?
H43A C43 H43B 109.5 . . ?
H43A C43 H43C 109.5 . . ?
H43B C43 H43C 109.5 . . ?
C41 C44 H44A 109.5 . . ?
C41 C44 H44B 109.5 . . ?
C41 C44 H44C 109.5 . . ?
H44A C44 H44B 109.5 . . ?
H44A C44 H44C 109.5 . . ?
H44B C44 H44C 109.5 . . ?
C40 C45 H45 117.3 . . ?
C40 C45 C46 125.4(6) . . ?
C46 C45 H45 117.3 . . ?
C37 C46 C47 119.7(6) . . ?
C45 C46 C37 116.6(7) . . ?
C45 C46 C47 123.5(6) . . ?
C48 C47 C46 121.1(6) . . ?
C48 C47 C52 118.3(7) . . ?
C52 C47 C46 120.6(7) . . ?
C47 C48 C35 119.7(7) . . ?
C49 C48 C35 121.1(6) . . ?
C49 C48 C47 119.2(7) . . ?
C48 C49 H49 119.6 . . ?
C50 C49 C48 120.8(7) . . ?
C50 C49 H49 119.6 . . ?
C49 C50 H50 119.3 . . ?
C49 C50 C51 121.5(8) . . ?
C51 C50 H50 119.3 . . ?
C50 C51 C53 119.0(8) . . ?
C52 C51 C50 117.9(7) . . ?
C52 C51 C53 123.0(7) . . ?
C47 C52 H52 118.8 . . ?
C51 C52 C47 122.4(7) . . ?
C51 C52 H52 118.8 . . ?
C54 C53 C51 110.3(7) . . ?
C54 C53 C55 112.5(8) . . ?
C54 C53 C56 107.3(8) . . ?
C55 C53 C51 108.2(7) . . ?
C55 C53 C56 107.5(9) . . ?
C56 C53 C51 111.2(8) . . ?
C53 C54 H54A 109.5 . . ?
C53 C54 H54B 109.5 . . ?
C53 C54 H54C 109.5 . . ?
H54A C54 H54B 109.5 . . ?
H54A C54 H54C 109.5 . . ?
H54B C54 H54C 109.5 . . ?
C53 C55 H55A 109.5 . . ?
C53 C55 H55B 109.5 . . ?
C53 C55 H55C 109.5 . . ?
H55A C55 H55B 109.5 . . ?
H55A C55 H55C 109.5 . . ?
H55B C55 H55C 109.5 . . ?
C53 C56 H56A 109.5 . . ?
C53 C56 H56B 109.5 . . ?
C53 C56 H56C 109.5 . . ?
H56A C56 H56B 109.5 . . ?
H56A C56 H56C 109.5 . . ?
H56B C56 H56C 109.5 . . ?

loop_
_geom_bond_atom_site_label_1
_geom_bond_atom_site_label_2
_geom_bond_distance
_geom_bond_site_symmetry_2
_geom_bond_publ_flag
C1 C2 1.559(15) . ?
C1 C3 1.487(18) . ?
C1 C4 1.525(17) . ?
C1 C5 1.518(12) . ?
C2 H2A 0.9600 . ?
C2 H2B 0.9600 . ?
C2 H2C 0.9600 . ?
C3 H3A 0.9600 . ?
C3 H3B 0.9600 . ?
C3 H3C 0.9600 . ?
C4 H4A 0.9600 . ?
C4 H4B 0.9600 . ?
C4 H4C 0.9600 . ?
C5 C6 1.390(14) . ?
C5 C10 1.377(11) . ?
C6 H6 0.9300 . ?
C6 C7 1.385(12) . ?
C7 H7 0.9300 . ?
C7 C8 1.419(10) . ?
C8 C9 1.399(12) . ?
C8 C21 1.488(10) . ?
C9 C10 1.390(11) . ?
C9 C11 1.508(10) . ?
C10 H10 0.9300 . ?
C11 C12 1.422(10) . ?
C11 C16 1.405(11) . ?
C12 C13 1.363(11) . ?
C12 C26 1.477(11) . ?
C13 H13 0.9300 . ?
C13 C14 1.395(13) . ?
C14 H14 0.9300 . ?
C14 C15 1.396(12) . ?
C15 C16 1.393(11) . ?
C15 C17 1.517(12) . ?
C16 H16 0.9300 . ?
C17 C18 1.497(17) . ?
C17 C19 1.596(13) . ?
C17 C20 1.526(13) . ?
C18 H18A 0.9600 . ?
C18 H18B 0.9600 . ?
C18 H18C 0.9600 . ?
C19 H19A 0.9600 . ?
C19 H19B 0.9600 . ?
C19 H19C 0.9600 . ?
C20 H20A 0.9600 . ?
C20 H20B 0.9600 . ?
C20 H20C 0.9600 . ?
C21 C22 1.378(12) . ?
C21 C26 1.440(10) . ?
C22 H22 0.9300 . ?
C22 C23 1.376(10) . ?
C23 C24 1.444(9) . ?
C23 C33 1.428(10) . ?
C24 C25 1.435(11) . ?
C24 C30 1.422(9) . ?
C25 C26 1.406(10) . ?
C25 C27 1.432(9) . ?
C27 H27 0.9300 . ?
C27 C28 1.372(10) . ?
C28 H28 0.9300 . ?
C28 C29 1.433(11) . ?
C29 C30 1.410(10) . ?
C29 C36 1.445(10) . ?
C30 C31 1.423(10) . ?
C31 C32 1.450(9) . ?
C31 C34 1.382(10) . ?
C32 H32 0.9300 . ?
C32 C33 1.345(11) . ?
C33 H33 0.9300 . ?
C34 H34 0.9300 . ?
C34 C35 1.397(11) . ?
C35 C36 1.409(11) . ?
C35 C48 1.483(10) . ?
C36 C37 1.485(10) . ?
C37 C38 1.403(11) . ?
C37 C46 1.430(9) . ?
C38 H38 0.9300 . ?
C38 C39 1.375(11) . ?
C39 H39 0.9300 . ?
C39 C40 1.415(10) . ?
C40 C41 1.515(11) . ?
C40 C45 1.380(12) . ?
C41 C42 1.563(14) . ?
C41 C43 1.486(16) . ?
C41 C44 1.470(19) . ?
C42 H42A 0.9600 . ?
C42 H42B 0.9600 . ?
C42 H42C 0.9600 . ?
C43 H43A 0.9600 . ?
C43 H43B 0.9600 . ?
C43 H43C 0.9600 . ?
C44 H44A 0.9600 . ?
C44 H44B 0.9600 . ?
C44 H44C 0.9600 . ?
C45 H45 0.9300 . ?
C45 C46 1.419(10) . ?
C46 C47 1.443(10) . ?
C47 C48 1.394(10) . ?
C47 C52 1.432(10) . ?
C48 C49 1.386(11) . ?
C49 H49 0.9300 . ?
C49 C50 1.384(11) . ?
C50 H50 0.9300 . ?
C50 C51 1.391(11) . ?
C51 C52 1.358(11) . ?
C51 C53 1.556(11) . ?
C52 H52 0.9300 . ?
C53 C54 1.508(15) . ?
C53 C55 1.514(13) . ?
C53 C56 1.518(15) . ?
C54 H54A 0.9600 . ?
C54 H54B 0.9600 . ?
C54 H54C 0.9600 . ?
C55 H55A 0.9600 . ?
C55 H55B 0.9600 . ?
C55 H55C 0.9600 . ?
C56 H56A 0.9600 . ?
C56 H56B 0.9600 . ?
C56 H56C 0.9600 . ?

loop_
_geom_torsion_atom_site_label_1
_geom_torsion_atom_site_label_2
_geom_torsion_atom_site_label_3
_geom_torsion_atom_site_label_4
_geom_torsion
_geom_torsion_site_symmetry_1
_geom_torsion_site_symmetry_2
_geom_torsion_site_symmetry_3
_geom_torsion_site_symmetry_4
_geom_torsion_publ_flag
C1 C5 C6 C7 -179.7(11) . . . . ?
C1 C5 C10 C9 -178.7(9) . . . . ?
C2 C1 C5 C6 -43.5(15) . . . . ?
C2 C1 C5 C10 139.3(11) . . . . ?
C3 C1 C5 C6 77.1(15) . . . . ?
C3 C1 C5 C10 -100.2(13) . . . . ?
C4 C1 C5 C6 -159.1(12) . . . . ?
C4 C1 C5 C10 23.7(16) . . . . ?
C5 C6 C7 C8 0.9(18) . . . . ?
C6 C5 C10 C9 3.9(14) . . . . ?
C6 C7 C8 C9 -0.8(15) . . . . ?
C6 C7 C8 C21 177.5(10) . . . . ?
C7 C8 C9 C10 2.2(12) . . . . ?
C7 C8 C9 C11 -171.6(8) . . . . ?
C7 C8 C21 C22 -0.7(12) . . . . ?
C7 C8 C21 C26 179.4(8) . . . . ?
C8 C9 C10 C5 -4.0(13) . . . . ?
C8 C9 C11 C12 -4.2(11) . . . . ?
C8 C9 C11 C16 166.5(7) . . . . ?
C8 C21 C22 C23 -178.7(7) . . . . ?
C8 C21 C26 C12 -11.3(11) . . . . ?
C8 C21 C26 C25 171.8(7) . . . . ?
C9 C8 C21 C22 177.4(7) . . . . ?
C9 C8 C21 C26 -2.5(11) . . . . ?
C9 C11 C12 C13 166.7(8) . . . . ?
C9 C11 C12 C26 -9.2(11) . . . . ?
C9 C11 C16 C15 -170.7(8) . . . . ?
C10 C5 C6 C7 -2.4(17) . . . . ?
C10 C9 C11 C12 -178.0(7) . . . . ?
C10 C9 C11 C16 -7.2(12) . . . . ?
C11 C9 C10 C5 169.6(8) . . . . ?
C11 C12 C13 C14 3.7(14) . . . . ?
C11 C12 C26 C21 17.1(11) . . . . ?
C11 C12 C26 C25 -166.1(7) . . . . ?
C12 C11 C16 C15 0.0(12) . . . . ?
C12 C13 C14 C15 0.3(16) . . . . ?
C13 C12 C26 C21 -158.4(9) . . . . ?
C13 C12 C26 C25 18.3(13) . . . . ?
C13 C14 C15 C16 -4.1(15) . . . . ?
C13 C14 C15 C17 178.9(10) . . . . ?
C14 C15 C16 C11 3.9(13) . . . . ?
C14 C15 C17 C18 55.0(12) . . . . ?
C14 C15 C17 C19 -66.1(12) . . . . ?
C14 C15 C17 C20 -176.0(10) . . . . ?
C16 C11 C12 C13 -3.9(12) . . . . ?
C16 C11 C12 C26 -179.8(7) . . . . ?
C16 C15 C17 C18 -121.8(10) . . . . ?
C16 C15 C17 C19 117.1(9) . . . . ?
C16 C15 C17 C20 7.2(14) . . . . ?
C17 C15 C16 C11 -179.1(8) . . . . ?
C21 C8 C9 C10 -176.0(8) . . . . ?
C21 C8 C9 C11 10.2(11) . . . . ?
C21 C22 C23 C24 2.8(11) . . . . ?
C21 C22 C23 C33 -179.9(7) . . . . ?
C22 C21 C26 C12 168.8(7) . . . . ?
C22 C21 C26 C25 -8.1(11) . . . . ?
C22 C23 C24 C25 0.1(11) . . . . ?
C22 C23 C24 C30 -179.9(7) . . . . ?
C22 C23 C33 C32 -178.7(8) . . . . ?
C23 C24 C25 C26 -7.2(12) . . . . ?
C23 C24 C25 C27 169.0(7) . . . . ?
C23 C24 C30 C29 175.5(7) . . . . ?
C23 C24 C30 C31 -2.0(11) . . . . ?
C24 C23 C33 C32 -1.4(12) . . . . ?
C24 C25 C26 C12 -165.7(8) . . . . ?
C24 C25 C26 C21 11.1(11) . . . . ?
C24 C25 C27 C28 13.0(12) . . . . ?
C24 C30 C31 C32 0.0(11) . . . . ?
C24 C30 C31 C34 -177.4(8) . . . . ?
C25 C24 C30 C29 -4.5(12) . . . . ?
C25 C24 C30 C31 177.9(7) . . . . ?
C25 C27 C28 C29 0.5(14) . . . . ?
C26 C12 C13 C14 179.4(9) . . . . ?
C26 C21 C22 C23 1.2(11) . . . . ?
C26 C25 C27 C28 -171.0(8) . . . . ?
C27 C25 C26 C12 18.5(13) . . . . ?
C27 C25 C26 C21 -164.7(8) . . . . ?
C27 C28 C29 C30 -16.4(12) . . . . ?
C27 C28 C29 C36 172.3(8) . . . . ?
C28 C29 C30 C24 18.1(11) . . . . ?
C28 C29 C30 C31 -164.3(7) . . . . ?
C28 C29 C36 C35 156.4(8) . . . . ?
C28 C29 C36 C37 -29.7(12) . . . . ?
C29 C30 C31 C32 -177.6(7) . . . . ?
C29 C30 C31 C34 5.0(11) . . . . ?
C29 C36 C37 C38 -13.6(11) . . . . ?
C29 C36 C37 C46 167.8(7) . . . . ?
C30 C24 C25 C26 172.8(8) . . . . ?
C30 C24 C25 C27 -11.0(11) . . . . ?
C30 C29 C36 C35 -14.7(11) . . . . ?
C30 C29 C36 C37 159.2(7) . . . . ?
C30 C31 C32 C33 1.3(12) . . . . ?
C30 C31 C34 C35 -10.6(12) . . . . ?
C31 C32 C33 C23 -0.6(13) . . . . ?
C31 C34 C35 C36 3.3(12) . . . . ?
C31 C34 C35 C48 -179.6(7) . . . . ?
C32 C31 C34 C35 172.0(8) . . . . ?
C33 C23 C24 C25 -177.2(7) . . . . ?
C33 C23 C24 C30 2.7(11) . . . . ?
C34 C31 C32 C33 178.7(8) . . . . ?
C34 C35 C36 C29 9.4(11) . . . . ?
C34 C35 C36 C37 -164.7(7) . . . . ?
C34 C35 C48 C47 175.3(8) . . . . ?
C34 C35 C48 C49 -7.4(11) . . . . ?
C35 C36 C37 C38 160.3(7) . . . . ?
C35 C36 C37 C46 -18.3(10) . . . . ?
C35 C48 C49 C50 -178.8(8) . . . . ?
C36 C29 C30 C24 -170.1(7) . . . . ?
C36 C29 C30 C31 7.5(11) . . . . ?
C36 C35 C48 C47 -7.6(10) . . . . ?
C36 C35 C48 C49 169.7(7) . . . . ?
C36 C37 C38 C39 177.2(8) . . . . ?
C36 C37 C46 C45 -176.0(7) . . . . ?
C36 C37 C46 C47 7.7(10) . . . . ?
C37 C38 C39 C40 -0.7(14) . . . . ?
C37 C46 C47 C48 3.0(11) . . . . ?
C37 C46 C47 C52 -179.8(7) . . . . ?
C38 C37 C46 C45 5.3(10) . . . . ?
C38 C37 C46 C47 -171.0(7) . . . . ?
C38 C39 C40 C41 -174.0(9) . . . . ?
C38 C39 C40 C45 3.9(13) . . . . ?
C39 C40 C41 C42 -163.7(9) . . . . ?
C39 C40 C41 C43 -51.1(14) . . . . ?
C39 C40 C41 C44 76.1(13) . . . . ?
C39 C40 C45 C46 -2.5(12) . . . . ?
C40 C45 C46 C37 -2.1(12) . . . . ?
C40 C45 C46 C47 174.0(8) . . . . ?
C41 C40 C45 C46 175.3(8) . . . . ?
C45 C40 C41 C42 18.6(13) . . . . ?
C45 C40 C41 C43 131.2(12) . . . . ?
C45 C40 C41 C44 -101.6(14) . . . . ?
C45 C46 C47 C48 -173.1(7) . . . . ?
C45 C46 C47 C52 4.1(11) . . . . ?
C46 C37 C38 C39 -4.2(12) . . . . ?
C46 C47 C48 C35 -3.3(11) . . . . ?
C46 C47 C48 C49 179.4(7) . . . . ?
C46 C47 C52 C51 -178.6(8) . . . . ?
C47 C48 C49 C50 -1.5(13) . . . . ?
C48 C35 C36 C29 -167.7(7) . . . . ?
C48 C35 C36 C37 18.1(10) . . . . ?
C48 C47 C52 C51 -1.3(12) . . . . ?
C48 C49 C50 C51 0.0(14) . . . . ?
C49 C50 C51 C52 0.8(13) . . . . ?
C49 C50 C51 C53 -176.7(8) . . . . ?
C50 C51 C52 C47 -0.2(12) . . . . ?
C50 C51 C53 C54 -57.2(11) . . . . ?
C50 C51 C53 C55 66.2(11) . . . . ?
C50 C51 C53 C56 -176.0(9) . . . . ?
C52 C47 C48 C35 179.5(7) . . . . ?
C52 C47 C48 C49 2.1(11) . . . . ?
C52 C51 C53 C54 125.4(9) . . . . ?
C52 C51 C53 C55 -111.2(10) . . . . ?
C52 C51 C53 C56 6.5(12) . . . . ?
C53 C51 C52 C47 177.3(7) . . . . ?

loop_
_exptl_oxdiff_crystal_face_indexfrac_h
_exptl_oxdiff_crystal_face_indexfrac_k
_exptl_oxdiff_crystal_face_indexfrac_l
_exptl_oxdiff_crystal_face_x
_exptl_oxdiff_crystal_face_y
_exptl_oxdiff_crystal_face_z
0.1210 0.0092 -1.0029 0.1317 0.0847 -0.1095
-0.1210 -0.0092 1.0029 -0.1317 -0.0847 0.1095
0.9945 -0.0003 0.0008 0.0128 -0.0468 -0.0239
-0.9945 0.0003 -0.0008 -0.0128 0.0468 0.0239
-0.0005 0.9978 0.0013 0.0591 -0.0143 0.0597
0.0005 -0.9978 -0.0013 -0.0591 0.0143 -0.0597
-3.1067 4.9806 1.0069 0.1253 -0.0159 0.4796
